data_4083803
loop_
_publ_author_name
'Zhang, Fenbao'
'Prokopchuk, Ernest M.'
'Broczkowski, Michael E.'
'Jennings, Michael C.'
'Puddephatt, Richard J.'

_publ_section_title
;
 Hydridodimethylplatinum(IV) Complexes with Bis(pyridine) Ligands:&#x00A0;
 Effect of Chelate Ring Size on Reactivity
;
_journal_issue 7
_journal_name_full Organometallics
_journal_page_first 1583
_journal_paper_doi 10.1021/om050982m
_journal_volume 25
_journal_year 2006
_chemical_formula_sum 'C13 H18 I N3 Pt'
_chemical_formula_weight 538.29
_chemical_name_systematic
; 
 ? 
;
_space_group_IT_number 11
_symmetry_cell_setting monoclinic
_symmetry_space_group_name_Hall '-P 2yb'
_symmetry_space_group_name_H-M 'P 1 21/m 1'
_atom_sites_solution_hydrogens geom
_atom_sites_solution_primary direct
_atom_sites_solution_secondary difmap
_audit_creation_method SHELXL-97
_cell_angle_alpha 90.00
_cell_angle_beta 112.833(4)
_cell_angle_gamma 90.00
_cell_formula_units_Z 2
_cell_length_a 6.7464(5)
_cell_length_b 14.2479(10)
_cell_length_c 8.4038(6)
_cell_measurement_temperature 200(2)
_cell_volume 744.49(10)
_computing_cell_refinement 'Nonius DENZO'
_computing_data_collection 'Nonius COLLECT'
_computing_data_reduction 'Nonius DENZO'
_computing_molecular_graphics 'Bruker SHELXTL'
_computing_publication_material 'Bruker SHELXTL'
_computing_structure_refinement 'SHELXL-97 (Sheldrick, 1997)'
_computing_structure_solution 'SHELXS-97 (Sheldrick, 1990)'
_diffrn_ambient_temperature 200(2)
_diffrn_measured_fraction_theta_full 0.998
_diffrn_measured_fraction_theta_max 0.998
_diffrn_measurement_device_type 'Nonius Kappa CCD'
_diffrn_measurement_method '\f/\w scans'
_diffrn_radiation_monochromator graphite
_diffrn_radiation_source 'fine-focus sealed tube'
_diffrn_radiation_type MoK\a
_diffrn_radiation_wavelength 0.71073
_diffrn_reflns_av_R_equivalents 0.0433
_diffrn_reflns_av_sigmaI/netI 0.0727
_diffrn_reflns_limit_h_max 8
_diffrn_reflns_limit_h_min -8
_diffrn_reflns_limit_k_max 16
_diffrn_reflns_limit_k_min -18
_diffrn_reflns_limit_l_max 10
_diffrn_reflns_limit_l_min -10
_diffrn_reflns_number 3216
_diffrn_reflns_theta_full 27.51
_diffrn_reflns_theta_max 27.51
_diffrn_reflns_theta_min 2.63
_exptl_absorpt_coefficient_mu 11.484
_exptl_absorpt_correction_T_max 0.7245
_exptl_absorpt_correction_T_min 0.5362
_exptl_absorpt_correction_type integrations
_exptl_crystal_colour colourless
_exptl_crystal_density_diffrn 2.401
_exptl_crystal_density_method 'not measured'
_exptl_crystal_description 'very tiny block'
_exptl_crystal_F_000 496
_exptl_crystal_size_max 0.06
_exptl_crystal_size_mid 0.06
_exptl_crystal_size_min 0.03
_refine_diff_density_max 2.528
_refine_diff_density_min -1.459
_refine_diff_density_rms 0.203
_refine_ls_extinction_method none
_refine_ls_goodness_of_fit_ref 0.925
_refine_ls_hydrogen_treatment mixed
_refine_ls_matrix_type full
_refine_ls_number_parameters 92
_refine_ls_number_reflns 1780
_refine_ls_number_restraints 1
_refine_ls_restrained_S_all 0.925
_refine_ls_R_factor_all 0.0530
_refine_ls_R_factor_gt 0.0323
_refine_ls_shift/su_max 0.001
_refine_ls_shift/su_mean 0.000
_refine_ls_structure_factor_coef Fsqd
_refine_ls_weighting_details 'calc w=1/[\s^2^(Fo^2^)+(0.0179P)^2^+0.0000P] where P=(Fo^2^+2Fc^2^)/3'
_refine_ls_weighting_scheme calc
_refine_ls_wR_factor_gt 0.0556
_refine_ls_wR_factor_ref 0.0594
_reflns_number_gt 1343
_reflns_number_total 1780
_reflns_threshold_expression >2sigma(I)
_cod_data_source_file om050982msi20051115_114331.cif
_cod_data_source_block complex_3
_cod_depositor_comments
;
The following automatic conversions were performed:

'_symmetry_cell_setting' value 'Monoclinic' changed to 'monoclinic'
according to
/usr/data/users/saulius/automatic-downloads/retrospective/ACS/lib/dictionaries/cif_core.dic
dictionary named 'cif_core.dic' version 2.4.2 from 2011-04-26.

Automatic conversion script
Id: cif_fix_values 2281 2013-09-26 08:29:07Z andrius 
;
_cod_original_cell_volume 744.49(9)
_cod_original_sg_symbol_H-M P2(1)/m
_cod_database_code 4083803

loop_
_symmetry_equiv_pos_as_xyz
'x, y, z'
'-x, y+1/2, -z'
'-x, -y, -z'
'x, -y-1/2, z'

loop_
_atom_site_label
_atom_site_type_symbol
_atom_site_fract_x
_atom_site_fract_y
_atom_site_fract_z
_atom_site_U_iso_or_equiv
_atom_site_adp_type
_atom_site_occupancy
_atom_site_symmetry_multiplicity
_atom_site_calc_flag
_atom_site_refinement_flags
Pt1 Pt 0.49526(5) 0.2500 0.15039(4) 0.02717(12) Uani 1 2 d S
I1 I 0.14115(9) 0.2500 -0.16182(7) 0.03543(16) Uani 1 2 d S
N3 N 0.3556(11) 0.2500 0.4805(8) 0.0298(16) Uani 1 2 d SD
H3 H 0.339(12) 0.2500 0.579(5) 0.036 Uiso 1 2 d SD
N1 N 0.3392(7) 0.3524(3) 0.2526(6) 0.0243(10) Uani 1 1 d .
C12 C 0.2114(9) 0.5103(4) 0.2463(8) 0.0381(16) Uani 1 1 d .
H12 H 0.1709 0.5686 0.1875 0.046 Uiso 1 1 calc R
C14 C 0.2514(9) 0.4106(4) 0.4844(7) 0.0333(15) Uani 1 1 d .
H14 H 0.2429 0.4006 0.5934 0.040 Uiso 1 1 calc R
C11 C 0.2818(9) 0.4372(4) 0.1760(7) 0.0299(14) Uani 1 1 d .
H11 H 0.2908 0.4466 0.0671 0.036 Uiso 1 1 calc R
C15 C 0.3152(8) 0.3378(3) 0.4021(7) 0.0237(13) Uani 1 1 d .
C13 C 0.2015(10) 0.4963(4) 0.4052(8) 0.0386(16) Uani 1 1 d .
H13 H 0.1598 0.5464 0.4602 0.046 Uiso 1 1 calc R
C1 C 0.6543(9) 0.3501(4) 0.0668(8) 0.0440(17) Uani 1 1 d .
H1A H 0.7925 0.3248 0.0737 0.066 Uiso 1 1 calc R
H1B H 0.6794 0.4060 0.1400 0.066 Uiso 1 1 calc R
H1C H 0.5666 0.3671 -0.0531 0.066 Uiso 1 1 calc R
C2 C 0.7623(12) 0.2500 0.3783(12) 0.040(2) Uani 1 2 d S
H2A H 0.8881 0.2299 0.3561 0.061 Uiso 0.50 1 calc PR
H2B H 0.7393 0.2067 0.4601 0.061 Uiso 0.50 1 calc PR
H2C H 0.7865 0.3134 0.4271 0.061 Uiso 0.50 1 calc PR

loop_
_atom_site_aniso_label
_atom_site_aniso_U_11
_atom_site_aniso_U_22
_atom_site_aniso_U_33
_atom_site_aniso_U_23
_atom_site_aniso_U_13
_atom_site_aniso_U_12
Pt1 0.0306(2) 0.02564(19) 0.0297(2) 0.000 0.01650(17) 0.000
I1 0.0438(4) 0.0384(3) 0.0247(3) 0.000 0.0141(3) 0.000
N3 0.046(4) 0.025(4) 0.022(4) 0.000 0.017(4) 0.000
N1 0.026(3) 0.022(2) 0.027(3) -0.003(2) 0.014(2) 0.002(2)
C12 0.036(4) 0.031(3) 0.051(4) 0.004(3) 0.021(4) 0.000(3)
C14 0.040(4) 0.030(3) 0.037(4) -0.007(3) 0.023(3) -0.006(3)
C11 0.031(3) 0.026(3) 0.033(4) 0.003(3) 0.014(3) 0.003(3)
C15 0.022(3) 0.024(3) 0.028(3) -0.002(2) 0.013(3) -0.005(2)
C13 0.046(4) 0.028(3) 0.055(4) -0.008(3) 0.033(4) 0.000(3)
C1 0.043(4) 0.051(4) 0.049(4) 0.013(3) 0.030(4) -0.011(3)
C2 0.030(5) 0.031(5) 0.068(7) 0.000 0.028(5) 0.000

loop_
_atom_type_symbol
_atom_type_description
_atom_type_scat_dispersion_real
_atom_type_scat_dispersion_imag
_atom_type_scat_source
C C 0.0033 0.0016 'International Tables Vol C Tables 4.2.6.8 and 6.1.1.4'
H H 0.0000 0.0000 'International Tables Vol C Tables 4.2.6.8 and 6.1.1.4'
N N 0.0061 0.0033 'International Tables Vol C Tables 4.2.6.8 and 6.1.1.4'
I I -0.4742 1.8119 'International Tables Vol C Tables 4.2.6.8 and 6.1.1.4'
Pt Pt -1.7033 8.3905 'International Tables Vol C Tables 4.2.6.8 and 6.1.1.4'

loop_
_geom_angle_atom_site_label_1
_geom_angle_atom_site_label_2
_geom_angle_atom_site_label_3
_geom_angle
_geom_angle_site_symmetry_1
_geom_angle_site_symmetry_3
_geom_angle_publ_flag
C2 Pt1 C1 86.2(2) . . y
C2 Pt1 C1 86.2(2) . 4_565 y
C1 Pt1 C1 87.4(3) . 4_565 y
C2 Pt1 N1 90.89(19) . . y
C1 Pt1 N1 93.8(2) . . y
C1 Pt1 N1 176.8(2) 4_565 . y
C2 Pt1 N1 90.89(19) . 4_565 ?
C1 Pt1 N1 176.8(2) . 4_565 ?
C1 Pt1 N1 93.8(2) 4_565 4_565 ?
N1 Pt1 N1 84.8(2) . 4_565 y
C2 Pt1 I1 178.6(2) . . y
C1 Pt1 I1 92.79(18) . . y
C1 Pt1 I1 92.79(18) 4_565 . ?
N1 Pt1 I1 90.14(12) . . y
N1 Pt1 I1 90.14(12) 4_565 . ?
C15 N3 C15 128.2(6) 4_565 . ?
C15 N1 C11 117.8(4) . . ?
C15 N1 Pt1 121.4(3) . . ?
C11 N1 Pt1 120.5(3) . . ?
C11 C12 C13 117.6(5) . . ?
C13 C14 C15 119.0(5) . . ?
N1 C11 C12 123.9(5) . . ?
N1 C15 N3 120.6(5) . . ?
N1 C15 C14 121.1(5) . . ?
N3 C15 C14 118.2(5) . . ?
C14 C13 C12 120.3(5) . . ?

loop_
_geom_bond_atom_site_label_1
_geom_bond_atom_site_label_2
_geom_bond_distance
_geom_bond_site_symmetry_2
_geom_bond_publ_flag
Pt1 C2 2.058(9) . y
Pt1 C1 2.065(5) . y
Pt1 C1 2.065(5) 4_565 ?
Pt1 N1 2.162(4) . y
Pt1 N1 2.162(4) 4_565 ?
Pt1 I1 2.7796(7) . y
N3 C15 1.390(6) 4_565 ?
N3 C15 1.390(6) . ?
N1 C15 1.344(6) . ?
N1 C11 1.353(6) . ?
C12 C11 1.370(7) . ?
C12 C13 1.378(8) . ?
C14 C13 1.369(8) . ?
C14 C15 1.405(7) . ?

loop_
_geom_hbond_atom_site_label_D
_geom_hbond_atom_site_label_H
_geom_hbond_atom_site_label_A
_geom_hbond_distance_DH
_geom_hbond_distance_HA
_geom_hbond_distance_DA
_geom_hbond_angle_DHA
_geom_hbond_site_symmetry_A
N3 H3 I1 0.878(10) 2.96(3) 3.809(6) 162(7) 1_556
C14 H14 I1 0.95 3.23 4.043(6) 145.3 1_556
